data_4003037
loop_
_publ_author_name
'Chen, Cheng-Xia'
'Wei, Zhang-Wen'
'Cao, Chen-Chen'
'Yin, Shao-Yun'
'Qiu, Qian-Feng'
'Zhu, Neng-Xiu'
'Xiong, Yang-Yang'
'Jiang, Ji-Jun'
'Pan, Mei'
'Su, Cheng-Yong'

_publ_section_title
;
 All Roads Lead to Rome: Tuning the Luminescence of a Breathing Catenated
 Zr-MOF by Programmable Multiplexing Pathways
;
_journal_issue 15
_journal_name_full 'Chemistry of Materials'
_journal_page_first 5550
_journal_paper_doi 10.1021/acs.chemmater.9b01258
_journal_volume 31
_journal_year 2019
_chemical_formula_moiety '0.5(C216 H128 O64 Zr12)'
_chemical_formula_sum 'C108 H64 O32 Zr6'
_chemical_formula_weight 2420.91
_chemical_name_common LIFM-114-40C
_space_group_crystal_system orthorhombic
_space_group_IT_number 65
_space_group_name_Hall '-C 2 2'
_space_group_name_H-M_alt 'C m m m'
_symmetry_space_group_name_Hall '-C 2 2'
_symmetry_space_group_name_H-M 'C m m m'
_atom_sites_solution_hydrogens mixed
_atom_sites_solution_primary iterative
_audit_creation_date 2018-06-29
_audit_creation_method
;
Olex2 1.2
(compiled 2018.05.29 svn.r3508 for OlexSys, GUI svn.r5506)
;
_cell_angle_alpha 90
_cell_angle_beta 90
_cell_angle_gamma 90
_cell_formula_units_Z 4
_cell_length_a 25.7916(15)
_cell_length_b 41.7841(11)
_cell_length_c 16.8545(4)
_cell_measurement_reflns_used 8857
_cell_measurement_temperature 149.99(10)
_cell_measurement_theta_max 65.6760
_cell_measurement_theta_min 4.8000
_cell_volume 18163.7(12)
_computing_cell_refinement 'CrysAlisPro 1.171.38.43 (Rigaku OD, 2015)'
_computing_data_collection 'CrysAlisPro 1.171.38.43 (Rigaku OD, 2015)'
_computing_data_reduction 'CrysAlisPro 1.171.38.43 (Rigaku OD, 2015)'
_computing_molecular_graphics 'Olex2 (Dolomanov et al., 2009)'
_computing_publication_material 'Olex2 (Dolomanov et al., 2009)'
_computing_structure_refinement 'ShelXL (Sheldrick, 2015)'
_computing_structure_solution 'olex2.solve (Bourhis et al., 2015)'
_diffrn_ambient_environment N~2~
_diffrn_ambient_temperature 149.99(10)
_diffrn_detector 'CCD plate'
_diffrn_detector_area_resol_mean 5.2913
_diffrn_detector_type AtlasS2
_diffrn_measured_fraction_theta_full 0.978
_diffrn_measured_fraction_theta_max 0.978
_diffrn_measurement_details
;
List of Runs (angles in degrees, time in seconds):

  # Type    Start    End  Width  t~exp~   \w     \q     \k     \f   Frames
--------------------------------------------------------------------------
  1  \w    -35.00  24.00   1.00   20.00    --   -1.62  19.00 120.00   59
  2  \w     35.00  68.00   1.00   20.00    --   -1.62  19.00 120.00   33
  3  \w     95.00 155.00   1.00   30.00    --   88.73 125.00 -30.00   60
  4  \w     96.00 158.00   1.00   30.00    --   88.73 125.00  90.00   62
  5  \w     94.00 145.00   1.00   30.00    --   88.73 125.00 150.00   51
  6  \w     70.00 149.00   1.00   30.00    --   88.73  77.00 -90.00   79
;
_diffrn_measurement_device 'four-circle diffractometer'
_diffrn_measurement_device_type 'SuperNova, Dual, Cu at zero, AtlasS2'
_diffrn_measurement_method '\w scans'
_diffrn_orient_matrix_type 'CrysAlisPro convention (1999,Acta A55,543-557)'
_diffrn_orient_matrix_UB_11 -0.0232872000
_diffrn_orient_matrix_UB_12 0.0163625000
_diffrn_orient_matrix_UB_13 -0.0737937000
_diffrn_orient_matrix_UB_21 0.0510939000
_diffrn_orient_matrix_UB_22 0.0184410000
_diffrn_orient_matrix_UB_23 -0.0125592000
_diffrn_orient_matrix_UB_31 0.0204340000
_diffrn_orient_matrix_UB_32 -0.0273717000
_diffrn_orient_matrix_UB_33 -0.0524366000
_diffrn_radiation_monochromator mirror
_diffrn_radiation_probe x-ray
_diffrn_radiation_type CuK\a
_diffrn_radiation_wavelength 1.54178
_diffrn_reflns_av_R_equivalents 0.0303
_diffrn_reflns_av_unetI/netI 0.0343
_diffrn_reflns_Laue_measured_fraction_full 0.978
_diffrn_reflns_Laue_measured_fraction_max 0.978
_diffrn_reflns_limit_h_max 30
_diffrn_reflns_limit_h_min -28
_diffrn_reflns_limit_k_max 46
_diffrn_reflns_limit_k_min -48
_diffrn_reflns_limit_l_max 17
_diffrn_reflns_limit_l_min -19
_diffrn_reflns_number 19342
_diffrn_reflns_point_group_measured_fraction_full 0.978
_diffrn_reflns_point_group_measured_fraction_max 0.978
_diffrn_reflns_theta_full 65.589
_diffrn_reflns_theta_max 65.589
_diffrn_reflns_theta_min 3.369
_diffrn_source 'micro-focus sealed X-ray tube'
_diffrn_source_type 'SuperNova (Cu) X-ray Source'
_exptl_absorpt_coefficient_mu 3.111
_exptl_absorpt_correction_T_max 1.00000
_exptl_absorpt_correction_T_min 0.30882
_exptl_absorpt_correction_type multi-scan
_exptl_absorpt_process_details
;
CrysAlisPro 1.171.38.43 (Rigaku Oxford Diffraction, 2015)
Empirical absorption correction using spherical harmonics,
 implemented in SCALE3 ABSPACK scaling algorithm.
;
_exptl_crystal_colour 'Light Green'
_exptl_crystal_density_diffrn 0.885
_exptl_crystal_description Rod
_exptl_crystal_F_000 4832
_exptl_crystal_size_max 0.3
_exptl_crystal_size_mid 0.1
_exptl_crystal_size_min 0.1
_platon_squeeze_details
;
TITL 3 in Cmmm
CELL   25.7916   41.7841   16.8545     90.00     90.00     90.00
SPGR Cmmm
# Solvent Accessible Volume =      8463
# Electrons Found in S.A.V. =      2021
# Note: Atoms in Void as Cxxx and Qxxx all others
C101 1.000 0.164 0.007 !       2.97 eA-3
C102 0.162 0.078-0.007 !       2.41 eA-3
C103 0.500 0.437 0.258 !       2.40 eA-3
C104 0.500 0.188 0.492 !       1.86 eA-3
Q105 0.500 0.070 0.497 !       1.71 eA-3
C106 0.196 0.062 0.013 !       1.71 eA-3
Q107 0.500 0.105 0.252 !       1.68 eA-3
C108 0.179 0.117 0.498 !       1.64 eA-3
C109 0.584 0.227 0.489 !       1.54 eA-3
Q110 0.287 0.453 0.076 !       1.54 eA-3
Q111 0.593 0.499 0.359 !       1.49 eA-3
C112 1.000 0.180 0.059 !       1.41 eA-3
C113 0.310 0.109 0.507 !       1.34 eA-3
C114 0.147 0.141 0.002 !       1.30 eA-3
C115 0.791 0.384 0.480 !       1.26 eA-3
C116 0.500 0.279 0.208 !       1.25 eA-3
C117 0.086 0.180 0.001 !       1.23 eA-3
C118 0.045 0.172 0.011 !       1.22 eA-3
C119 0.500 0.135 0.237 !       1.21 eA-3
C120 0.517 0.405 0.358 !       1.20 eA-3
Q121 0.266 0.500 0.125 !       1.18 eA-3
C122 0.602 0.195 0.503 !       1.18 eA-3
C123 0.249 0.070 0.003 !       1.14 eA-3
C124 0.893 0.148 0.491 !       1.14 eA-3
Q125 0.307 0.500 0.125 !       1.12 eA-3
C126 0.658 0.125 0.496 !       1.11 eA-3
C127 0.469 0.274 0.200 !       1.11 eA-3
C128 0.816 0.094-0.004 !       1.08 eA-3
C129 1.000 0.370 0.175 !       1.07 eA-3
C130 0.849 0.141 0.498 !       1.06 eA-3
C131 0.779 0.415 0.415 !       1.06 eA-3
C132 0.539 0.264 0.261 !       1.04 eA-3
Q133 0.929 0.288 0.406 !       0.99 eA-3
C134 0.781 0.102-0.004 !       0.98 eA-3
C135 0.892 0.156-0.007 !       0.97 eA-3
C136 1.000 0.117 0.669 !       0.97 eA-3
C137 0.500 0.383 0.331 !       0.97 eA-3
C138 0.749 0.109 0.502 !       0.97 eA-3
C139 1.000 0.076 0.311 !       0.95 eA-3
C140 0.484 0.149 0.156 !       0.95 eA-3
C141 0.313 0.078-0.007 !       0.94 eA-3
C142 0.514 0.305 0.093 !       0.94 eA-3
C143 0.353 0.180 0.500 !       0.94 eA-3
C144 0.500 0.158 0.161 !       0.93 eA-3
Q145 0.563 0.462 0.341 !       0.93 eA-3
C146 0.479 0.296 0.124 !       0.93 eA-3
C147 1.000 0.203 0.503 !       0.92 eA-3
Q148 0.194 0.125 0.006 !       0.88 eA-3
C149 0.055 0.503 0.141 !       0.88 eA-3
C150 0.783 0.021 0.308 !       0.88 eA-3
C151 0.866 0.117 0.500 !       0.88 eA-3
C152 1.000 0.057 0.332 !       0.87 eA-3
C153 0.690 0.496 0.344 !       0.87 eA-3
C154 0.500 0.299 0.315 !       0.87 eA-3
Q155 0.021 0.070 0.004 !       0.85 eA-3
Q156 0.086 0.039-0.004 !       0.85 eA-3
C157 0.500 0.176 0.146 !       0.84 eA-3
C158 0.675 0.039 0.006 !       0.84 eA-3
C159 0.031 0.196 0.032 !       0.82 eA-3
Q160 0.765 0.237 0.080 !       0.81 eA-3
C161 1.000 0.234 0.498 !       0.81 eA-3
Q162 1.000 0.497 0.203 !       0.80 eA-3
Q163 0.350 0.063 0.503 !       0.80 eA-3
C164 0.508 0.271 0.316 !       0.80 eA-3
Q165 0.037 0.500 0.500 !       0.80 eA-3
Q166 0.664 0.039 0.495 !       0.80 eA-3
C167 0.320 0.487 0.317 !       0.79 eA-3
C168 0.049 0.219 0.494 !       0.79 eA-3
C169 0.280 0.500 0.234 !       0.79 eA-3
Q170 0.326 0.023 0.500 !       0.79 eA-3
Q171 0.797 0.113 0.032 !       0.78 eA-3
Q172 0.865 0.055 0.005 !       0.78 eA-3
C173 0.052 0.203 0.502 !       0.78 eA-3
C174 0.053 0.229 0.116 !       0.77 eA-3
C175 0.500 0.401 0.248 !       0.77 eA-3
C176 1.000 0.259 0.359 !       0.77 eA-3
C177 1.000 0.233 0.356 !       0.77 eA-3
C178 0.072 0.166 0.463 !       0.77 eA-3
C179 0.428 0.334 0.537 !       0.77 eA-3
C180 1.000 0.346 0.109 !       0.76 eA-3
C181 0.500 0.284 0.363 !       0.75 eA-3
Q182 0.958 0.020 0.288 !       0.75 eA-3
C183 0.539 0.250-0.004 !       0.75 eA-3
Q184 0.820 0.253 0.190 !       0.74 eA-3
Q185 0.803 0.415 0.454 !       0.74 eA-3
C186 0.446 0.221 0.062 !       0.73 eA-3
C187 0.513 0.191 0.127 !       0.73 eA-3
Q188 0.633 0.148 0.501 !       0.71 eA-3
Q189 1.000 0.406 0.414 !       0.71 eA-3
Q190 0.678 0.016 0.477 !       0.70 eA-3
Q191 0.922 0.371 0.388 !       0.70 eA-3
C192 0.609 0.094 0.011 !       0.70 eA-3
C193 0.500 0.307 0.241 !       0.70 eA-3
Q194 0.235 0.440 0.385 !       0.70 eA-3
Q195 0.261 0.040 0.376 !       0.70 eA-3
C196 0.239 0.427 0.409 !       0.70 eA-3
C197 0.477 0.250 0.383 !       0.69 eA-3
Q198 1.000 0.344 0.376 !       0.69 eA-3
Q199 0.500 0.476 0.077 !       0.69 eA-3
;
_refine_diff_density_max 1.529
_refine_diff_density_min -3.942
_refine_diff_density_rms 0.187
_refine_ls_extinction_method none
_refine_ls_goodness_of_fit_ref 1.078
_refine_ls_hydrogen_treatment constr
_refine_ls_matrix_type full
_refine_ls_number_parameters 543
_refine_ls_number_reflns 8272
_refine_ls_number_restraints 728
_refine_ls_restrained_S_all 2.870
_refine_ls_R_factor_all 0.1232
_refine_ls_R_factor_gt 0.1139
_refine_ls_shift/su_max 0.000
_refine_ls_shift/su_mean 0.000
_refine_ls_structure_factor_coef Fsqd
_refine_ls_weighting_details 'w=1/[\s^2^(Fo^2^)+(0.2000P)^2^+200.0000P] where P=(Fo^2^+2Fc^2^)/3'
_refine_ls_weighting_scheme calc
_refine_ls_wR_factor_gt 0.3225
_refine_ls_wR_factor_ref 0.3333
_reflns_Friedel_coverage 0.000
_reflns_number_gt 6980
_reflns_number_total 8272
_reflns_threshold_expression 'I > 2\s(I)'
_cod_data_source_file LIFM-114-40C.cif
_cod_data_source_block LIFM-114-40C
_cod_database_code 4003037
_shelx_shelxl_version_number 2014/7
_chemical_oxdiff_formula CHOZr
_chemical_oxdiff_usercomment 114-40
_shelx_space_group_comment
;
The symmetry employed for this shelxl refinement is uniquely defined
by the following loop, which should always be used as a source of
symmetry information in preference to the above space-group names.
They are only intended as comments.
;
_reflns_odcompleteness_completeness 99.77
_reflns_odcompleteness_iscentric 1
_reflns_odcompleteness_theta 61.08
_olex2_refinement_description
;
1. Fixed Uiso
 At 1.2 times of:
  All C(H) groups
2. Restrained distances
 C8-C9 = C9-C10 = C10-C11 = C11-C12
 1.39 with sigma of 0.01
 C12-C13 = C13-C8
 1.39 with sigma of 0.01
 C8-C10 = C9-C11 = C10-C12
 2.4 with sigma of 0.01
 C11-C13 = C12-C8 = C13-C9
 2.4 with sigma of 0.01
 C8-C11 = C9-C12 = C10-C13
 2.8 with sigma of 0.01
 C8-C9A = C9A-C10A = C10A-C11
 1.39 with sigma of 0.01
 C11-C12A = C12A-C13A = C13A-C8
 1.39 with sigma of 0.01
 C8-C10A = C9A-C11 = C10A-C12A
 2.4 with sigma of 0.01
 C11-C13A = C12A-C8 = C13A-C9A
 2.4 with sigma of 0.01
 C9A-C12A = C10A-C13A
 2.8 with sigma of 0.01
 C15-C16 = C19-C22 = C41_$1-C25
 1.5 with sigma of 0.01
 C28-C29 = C32-C35 = C38-C41
 1.5 with sigma of 0.01
 C16-C17 = C17-C18 = C18-C19
 1.39 with sigma of 0.01
 C19-C20 = C20-C21 = C21-C16
 1.39 with sigma of 0.01
 C16-C18 = C17-C19 = C18-C20
 2.4 with sigma of 0.01
 C19-C21 = C20-C16 = C21-C17
 2.4 with sigma of 0.01
 C16-C19 = C17-C20 = C18-C21
 2.8 with sigma of 0.01
 C22-C23 = C23-C24 = C24-C25
 1.39 with sigma of 0.01
 C25-C26 = C26-C27 = C27-C22
 1.39 with sigma of 0.01
 C22-C24 = C23-C25 = C24-C26
 2.4 with sigma of 0.01
 C25-C27 = C26-C22 = C27-C23
 2.4 with sigma of 0.01
 C22-C25 = C23-C26 = C24-C27
 2.8 with sigma of 0.01
 C29-C30 = C30-C31 = C31-C32
 1.39 with sigma of 0.01
 C32-C33 = C33-C34 = C34-C29
 1.39 with sigma of 0.01
 C29-C31 = C30-C32 = C31-C33
 2.4 with sigma of 0.01
 C32-C34 = C33-C29 = C34-C30
 2.4 with sigma of 0.01
 C29-C32 = C30-C33 = C31-C34
 2.8 with sigma of 0.01
 C35-C36 = C36-C37 = C37-C38
 1.39 with sigma of 0.01
 C38-C39 = C39-C40 = C40-C35
 1.39 with sigma of 0.01
 C35-C37 = C36-C38 = C37-C39
 2.4 with sigma of 0.01
 C38-C40 = C39-C35 = C40-C36
 2.4 with sigma of 0.01
 C35-C38 = C36-C39 = C37-C40
 2.8 with sigma of 0.01
 C15-O3 = C15-O4 = C28-O5 = C28-O6
 1.28 with sigma of 0.01
 C26-H26
 0.95 with sigma of 0.001
 H26-C27 \\sim H26-C25
 with sigma of 0.01
3. Restrained planarity
 C8, C9, C10, C11, C12, C13
 with sigma of 0.01
 C8, C9A, C10A, C12A, C13A, C11
 with sigma of 0.01
 C16, C17, C18, C19, C20, C21
 with sigma of 0.01
 C22, C23, C24, C25, C26, C27, H26
 with sigma of 0.01
 C29, C30, C31, C32, C33, C34
 with sigma of 0.01
 C35, C36, C37, C38, C39, C40
 with sigma of 0.01
 Zr3, Zr4, O3, O4
 with sigma of 0.01
 O5, O6, C28, Zr4, Zr5
 with sigma of 0.01
4. Rigid bond restraints
 C15, C16, C17, C18, C19, C20, C21, C22, C23, C24, C25, C26, C27, C28, C29,
 C30, C31, C32, C33, C34, C35, C36, C37, C38, C39, C40, C41, O3, O4, O5, O6
 with sigma for 1-2 distances of 0.01 and sigma for 1-3 distances of 0.01
 C1, C2, C3, C4, C5, C6, C7, C8, C9, C10, C11, C12, C13, C14, C9A, C10A, C12A,
 C13A
 with sigma for 1-2 distances of 0.01 and sigma for 1-3 distances of 0.01
5. Uiso/Uaniso restraints and constraints
C15 \\sim C16 \\sim C17 \\sim C18 \\sim C19 \\sim C20 \\sim C21 \\sim C22 \\sim
C23 \\sim C24 \\sim C25 \\sim C26 \\sim C27 \\sim C28 \\sim C29 \\sim C30 \\sim
C31 \\sim C32 \\sim C33 \\sim C34 \\sim C35 \\sim C36 \\sim C37 \\sim C38 \\sim
C39 \\sim C40 \\sim C41 \\sim O3 \\sim O4 \\sim O5 \\sim O6: within 2A with
sigma of 0.01 and sigma for terminal atoms of 0.02
C1 \\sim C2 \\sim C3 \\sim C4 \\sim C5 \\sim C6 \\sim C7 \\sim C8 \\sim C9
\\sim C10 \\sim C11 \\sim C12 \\sim C13 \\sim C14 \\sim C9A \\sim C10A \\sim
C12A \\sim C13A: within 2A with sigma of 0.01 and sigma for terminal atoms of
0.02
Uanis(C24) \\sim Ueq, Uanis(C36) \\sim Ueq: with sigma of 0.01 and sigma for
terminal atoms of 0.02
6. Others
 Fixed Sof: Zr3(0.125) Zr4(0.5) Zr5(0.125) O3(0.5) O4(0.5) O6(0.5) O7(0.5)
 O12(0.5) O14(0.25) O15(0.25) O16(0.25) O17(0.25) C9(0.5) H9(0.5) C10(0.5)
 H10(0.5) C12(0.5) H12(0.5) C13(0.5) H13(0.5) C15(0.5) C16(0.5) C17(0.5)
 H17(0.5) C18(0.5) H18(0.5) C19(0.5) C20(0.5) H20(0.5) C21(0.5) H21(0.5)
 C22(0.5) C23(0.5) H23(0.5) C24(0.5) H24(0.5) C25(0.5) H26(0.5) C27(0.5)
 H27(0.5) C28(0.5) C29(0.5) C30(0.5) H30(0.5) C31(0.5) H31(0.5) C32(0.5)
 C33(0.5) H33(0.5) C34(0.5) H34(0.5) C35(0.5) C36(0.5) H36(0.5) C37(0.5)
 H37(0.5) C38(0.5) C39(0.5) H39(0.5) C40(0.5) H40(0.5) C41(0.5) C9A(0.5)
 H9A(0.5) C10A(0.5) H10A(0.5) C12A(0.5) H12A(0.5) C13A(0.5) H13A(0.5)
7.a Riding coordinates:
 C27(H27)
7.b Rotating group:
 C26(H26)
7.c Aromatic/amide H refined with riding coordinates:
 C3(H3), C4(H4), C6(H6), C7(H7), C9(H9), C10(H10), C12(H12), C13(H13),
 C17(H17), C18(H18), C20(H20), C21(H21), C23(H23), C24(H24), C30(H30), C31(H31),
  C33(H33), C34(H34), C36(H36), C37(H37), C39(H39), C40(H40), C9A(H9A),
 C10A(H10A), C12A(H12A), C13A(H13A)
;
_platon_squeeze_void_probe_radius 1.20
_olex2_submission_special_instructions 'No special instructions were received'
_oxdiff_exptl_absorpt_empirical_details
;
Empirical correction (ABSPACK) includes:
- Absorption correction using spherical harmonics
- Frame scaling
;
_oxdiff_exptl_absorpt_empirical_full_max 2.996
_oxdiff_exptl_absorpt_empirical_full_min 0.507

loop_
_space_group_symop_operation_xyz
'x, y, z'
'-x, -y, z'
'x, -y, -z'
'-x, y, -z'
'x+1/2, y+1/2, z'
'-x+1/2, -y+1/2, z'
'x+1/2, -y+1/2, -z'
'-x+1/2, y+1/2, -z'
'-x, -y, -z'
'x, y, -z'
'-x, y, z'
'x, -y, z'
'-x+1/2, -y+1/2, -z'
'x+1/2, y+1/2, -z'
'-x+1/2, y+1/2, z'
'x+1/2, -y+1/2, z'

loop_
_atom_site_label
_atom_site_type_symbol
_atom_site_fract_x
_atom_site_fract_y
_atom_site_fract_z
_atom_site_U_iso_or_equiv
_atom_site_adp_type
_atom_site_occupancy
_atom_site_site_symmetry_order
_atom_site_calc_flag
_atom_site_refinement_flags_posn
_atom_site_refinement_flags_adp
_atom_site_refinement_flags_occupancy
_atom_site_disorder_assembly
_atom_site_disorder_group
Zr1 Zr 0.0000 0.05864(2) 0.0000 0.0211(3) Uani 1 4 d S T P . .
Zr2 Zr 0.06850(3) 0.0000 0.10486(4) 0.0289(3) Uani 1 2 d S T P . .
Zr3 Zr 0.5000 0.10076(6) 0.5000 0.0595(8) Uani 0.5 4 d S T P A 1
Zr4 Zr 0.43185(7) 0.04229(4) 0.39490(12) 0.0701(6) Uani 0.5 1 d . . . A 1
Zr5 Zr 0.5000 -0.01619(7) 0.5000 0.0647(8) Uani 0.5 4 d S T P A 1
O1 O 0.04997(17) 0.08573(10) 0.0783(2) 0.0342(10) Uani 1 1 d . . . . .
O2 O 0.0954(2) 0.04837(10) 0.1472(3) 0.0564(15) Uani 1 1 d . . . . .
O3 O 0.4007(6) 0.0904(3) 0.3569(9) 0.112(3) Uani 0.5 1 d D U . A 1
O4 O 0.4435(5) 0.1276(2) 0.4229(8) 0.080(3) Uani 0.5 1 d D U . A 1
O5 O 0.4096(6) 0.0000 0.3446(10) 0.145(4) Uani 1 2 d DS TU P . .
O6 O 0.4476(5) 0.0369(6) 0.4208(8) 0.163(6) Uani 0.5 1 d D U . A 2
O7 O 0.3461(6) 0.0391(5) 0.4042(16) 0.148(9) Uani 0.5 1 d . . . A 1
O8 O 0.1538(3) 0.0000 0.0996(6) 0.066(2) Uani 1 2 d S T P . .
O9 O 0.0647(4) 0.0000 0.2355(4) 0.065(3) Uani 1 2 d S T P . .
O10 O 0.0684(4) 0.02857(18) 0.0000 0.074(3) Uani 1 2 d S T P . .
O11 O 0.0000 0.02785(18) 0.1045(6) 0.073(3) Uani 1 2 d S T P . .
O12 O 0.4384(8) 0.0447(4) 0.2666(9) 0.113(6) Uani 0.5 1 d . . . A 1
O14 O 0.5000 0.0735(4) 0.3804(14) 0.080(6) Uani 0.5 2 d S T P . .
O15 O 0.4407(7) 0.0671(4) 0.5000 0.071(5) Uani 0.5 2 d S T P . .
O16 O 0.5000 0.0168(4) 0.4083(11) 0.066(4) Uani 0.5 2 d S T P . .
O17 O 0.4204(7) 0.0100(4) 0.5000 0.079(5) Uani 0.5 2 d S T P . .
C1 C 0.0846(3) 0.07615(14) 0.1320(4) 0.0415(16) Uani 1 1 d . U . . .
C2 C 0.1075(4) 0.10247(16) 0.1807(5) 0.0584(18) Uani 1 1 d . U . . .
C3 C 0.0920(5) 0.13360(19) 0.1761(6) 0.080(2) Uani 1 1 d . U . . .
H3 H 0.0645 0.1393 0.1415 0.096 Uiso 1 1 calc R . . . .
C4 C 0.1157(5) 0.1567(2) 0.2205(6) 0.087(2) Uani 1 1 d . U . . .
H4 H 0.1045 0.1783 0.2149 0.104 Uiso 1 1 calc R . . . .
C5 C 0.1539(4) 0.15019(18) 0.2717(5) 0.070(2) Uani 1 1 d . U . . .
C6 C 0.1681(5) 0.1196(2) 0.2772(6) 0.088(3) Uani 1 1 d . U . . .
H6 H 0.1940 0.1140 0.3148 0.106 Uiso 1 1 calc R . . . .
C7 C 0.1475(4) 0.0959(2) 0.2321(6) 0.084(2) Uani 1 1 d . U . . .
H7 H 0.1608 0.0747 0.2359 0.100 Uiso 1 1 calc R . . . .
C8 C 0.1781(3) 0.17664(14) 0.3209(4) 0.0696(19) Uani 1 1 d D U . . .
C9 C 0.1479(3) 0.1991(2) 0.3608(6) 0.078(3) Uani 0.5 1 d D U . B 1
H9 H 0.1111 0.1982 0.3572 0.093 Uiso 0.5 1 calc R . . B 1
C10 C 0.1717(4) 0.2228(2) 0.4061(6) 0.077(3) Uani 0.5 1 d D U . B 1
H10 H 0.1511 0.2382 0.4332 0.092 Uiso 0.5 1 calc R . . B 1
C11 C 0.2251(3) 0.22415(14) 0.4117(4) 0.0688(19) Uani 1 1 d D U . . .
C12 C 0.2555(3) 0.2017(3) 0.3715(7) 0.082(3) Uani 0.5 1 d D U . B 1
H12 H 0.2922 0.2027 0.3750 0.098 Uiso 0.5 1 calc R . . B 1
C13 C 0.2318(4) 0.1780(2) 0.3263(7) 0.081(3) Uani 0.5 1 d D U . B 1
H13 H 0.2524 0.1626 0.2991 0.097 Uiso 0.5 1 calc R . . B 1
C14 C 0.2500 0.2500 0.4604(6) 0.068(3) Uani 1 2 d S TU P B .
C15 C 0.4161(9) 0.1193(3) 0.3650(13) 0.106(3) Uani 0.5 1 d D U . A 1
C16 C 0.3883(7) 0.1451(3) 0.3211(11) 0.112(3) Uani 0.5 1 d D U . A 1
C17 C 0.4071(6) 0.1763(4) 0.3230(11) 0.114(4) Uani 0.5 1 d D U . A 1
H17 H 0.4355 0.1816 0.3564 0.137 Uiso 0.5 1 calc R . . A 1
C18 C 0.3844(7) 0.1997(3) 0.2760(12) 0.117(4) Uani 0.5 1 d D U . A 1
H18 H 0.3972 0.2210 0.2773 0.140 Uiso 0.5 1 calc R . . A 1
C19 C 0.3427(7) 0.1919(3) 0.2270(11) 0.121(3) Uani 0.5 1 d D U . A 1
C20 C 0.3238(7) 0.1609(4) 0.2253(11) 0.120(3) Uani 0.5 1 d D U . A 1
H20 H 0.2952 0.1556 0.1921 0.144 Uiso 0.5 1 calc R . . A 1
C21 C 0.3468(7) 0.1373(3) 0.2723(12) 0.117(3) Uani 0.5 1 d D U . A 1
H21 H 0.3342 0.1159 0.2708 0.141 Uiso 0.5 1 calc R . . A 1
C22 C 0.3183(7) 0.2190(4) 0.1823(11) 0.135(4) Uani 0.5 1 d D U . A 1
C23 C 0.3547(4) 0.2407(4) 0.1521(12) 0.153(5) Uani 0.5 1 d D U . A 1
H23 H 0.3906 0.2376 0.1620 0.184 Uiso 0.5 1 calc R . . A 1
C24 C 0.3382(4) 0.2667(4) 0.1077(12) 0.159(5) Uani 0.5 1 d D U . A 1
H24 H 0.3629 0.2815 0.0873 0.191 Uiso 0.5 1 calc R . . A 1
C25 C 0.2855(5) 0.2713(3) 0.0930(11) 0.162(5) Uani 0.5 1 d D U . A 1
C26 C 0.2500 0.2500 0.1229(12) 0.159(5) Uani 1 2 d DS TU P A 1
H26 H 0.2228 0.2520 0.1159 0.191 Uiso 0.5 1 d DGR . . A 1
C27 C 0.2660(6) 0.2235(3) 0.1678(12) 0.150(5) Uani 0.5 1 d D U . . .
H27 H 0.2412 0.2087 0.1877 0.180 Uiso 0.5 1 d R . . A .
C28 C 0.4150(5) 0.0302(2) 0.3617(8) 0.145(4) Uani 0.5 1 d D U . A 2
C29 C 0.3947(8) 0.0598(4) 0.3178(12) 0.127(4) Uani 0.5 1 d D U . A 2
C30 C 0.4117(7) 0.0911(4) 0.3285(11) 0.122(3) Uani 0.5 1 d D U . A 2
H30 H 0.4378 0.0956 0.3667 0.146 Uiso 0.5 1 calc R . . A 2
C31 C 0.3908(8) 0.1159(3) 0.2835(12) 0.118(3) Uani 0.5 1 d D U . A 2
H31 H 0.4026 0.1372 0.2912 0.142 Uiso 0.5 1 calc R . . A 2
C32 C 0.3527(8) 0.1094(3) 0.2273(11) 0.121(3) Uani 0.5 1 d D U . A 2
C33 C 0.3353(7) 0.0783(4) 0.2164(11) 0.128(4) Uani 0.5 1 d D U . A 2
H33 H 0.3091 0.0739 0.1783 0.154 Uiso 0.5 1 calc R . . A 2
C34 C 0.3564(8) 0.0535(3) 0.2613(13) 0.130(4) Uani 0.5 1 d D U . A 2
H34 H 0.3446 0.0322 0.2535 0.156 Uiso 0.5 1 calc R . . A 2
C35 C 0.3273(7) 0.1361(4) 0.1811(11) 0.121(3) Uani 0.5 1 d D U . A 2
C36 C 0.3512(6) 0.1660(4) 0.1769(11) 0.123(3) Uani 0.5 1 d D U . A 2
H36 H 0.3829 0.1697 0.2040 0.148 Uiso 0.5 1 calc R . . A 2
C37 C 0.3285(7) 0.1904(3) 0.1329(12) 0.125(3) Uani 0.5 1 d D U . A 2
H37 H 0.3447 0.2107 0.1301 0.150 Uiso 0.5 1 calc R . . A 2
C38 C 0.2821(7) 0.1851(4) 0.0930(11) 0.121(4) Uani 0.5 1 d D U . A 2
C39 C 0.2583(6) 0.1552(4) 0.0974(11) 0.121(4) Uani 0.5 1 d D U . A 2
H39 H 0.2266 0.1515 0.0702 0.145 Uiso 0.5 1 calc R . . A 2
C40 C 0.2809(7) 0.1308(3) 0.1414(12) 0.118(4) Uani 0.5 1 d D U . A 2
H40 H 0.2645 0.1105 0.1444 0.142 Uiso 0.5 1 calc R . . A 2
C41 C 0.2584(9) 0.2128(5) 0.0482(12) 0.125(5) Uani 0.5 1 d D U . . .
C9A C 0.1612(4) 0.2081(2) 0.3152(6) 0.078(3) Uani 0.5 1 d D U . B 2
H9A H 0.1337 0.2135 0.2802 0.094 Uiso 0.5 1 calc R . . B 2
C10A C 0.1848(4) 0.23192(18) 0.3606(7) 0.078(3) Uani 0.5 1 d D U . B 2
H10A H 0.1733 0.2534 0.3566 0.093 Uiso 0.5 1 calc R . . B 2
C12A C 0.2420(4) 0.1927(2) 0.4174(7) 0.079(3) Uani 0.5 1 d D U . B 2
H12A H 0.2696 0.1874 0.4523 0.095 Uiso 0.5 1 calc R . . B 2
C13A C 0.2185(4) 0.16891(18) 0.3721(7) 0.079(3) Uani 0.5 1 d D U . B 2
H13A H 0.2301 0.1474 0.3762 0.095 Uiso 0.5 1 calc R . . B 2

loop_
_atom_site_aniso_label
_atom_site_aniso_U_11
_atom_site_aniso_U_22
_atom_site_aniso_U_33
_atom_site_aniso_U_23
_atom_site_aniso_U_13
_atom_site_aniso_U_12
Zr1 0.0399(6) 0.0054(4) 0.0180(5) 0.000 0.000 0.000
Zr2 0.0479(5) 0.0119(4) 0.0268(4) 0.000 -0.0140(3) 0.000
Zr3 0.0677(18) 0.0339(13) 0.0768(19) 0.000 0.000 0.000
Zr4 0.0781(12) 0.0330(8) 0.0993(14) 0.0013(8) -0.0085(10) 0.0043(7)
Zr5 0.0632(18) 0.0334(13) 0.097(2) 0.000 0.000 0.000
O1 0.041(2) 0.029(2) 0.033(2) -0.0029(17) -0.0194(19) -0.0042(18)
O2 0.081(4) 0.022(2) 0.066(3) -0.003(2) -0.043(3) -0.007(2)
O3 0.124(6) 0.067(5) 0.146(7) 0.005(5) -0.035(6) 0.011(5)
O4 0.098(7) 0.020(4) 0.122(8) 0.013(5) 0.008(6) 0.020(5)
O5 0.163(10) 0.105(6) 0.168(10) 0.000 -0.069(9) 0.000
O6 0.189(12) 0.125(10) 0.175(12) 0.011(9) -0.084(9) 0.022(9)
O7 0.063(9) 0.106(13) 0.27(3) 0.011(16) -0.037(13) -0.011(9)
O8 0.056(5) 0.047(4) 0.095(7) 0.000 -0.023(4) 0.000
O9 0.128(8) 0.043(4) 0.025(3) 0.000 -0.032(4) 0.000
O10 0.153(9) 0.042(4) 0.028(3) 0.000 0.000 0.058(5)
O11 0.052(4) 0.041(4) 0.128(8) 0.057(5) 0.000 0.000
O12 0.196(19) 0.065(9) 0.077(10) 0.002(8) -0.009(11) 0.018(11)
O14 0.051(9) 0.033(8) 0.156(19) -0.009(10) 0.000 0.000
O15 0.079(11) 0.040(8) 0.093(13) 0.000 0.000 -0.012(8)
O16 0.068(10) 0.042(8) 0.087(12) 0.019(8) 0.000 0.000
O17 0.094(12) 0.035(10) 0.107(14) 0.000 0.000 -0.004(7)
C1 0.065(4) 0.017(3) 0.042(3) 0.001(2) -0.034(3) 0.012(3)
C2 0.089(4) 0.027(3) 0.059(4) -0.006(3) -0.038(3) -0.013(3)
C3 0.123(6) 0.033(3) 0.085(5) -0.017(3) -0.054(4) -0.002(4)
C4 0.134(6) 0.035(3) 0.091(5) -0.019(4) -0.055(5) -0.007(4)
C5 0.115(5) 0.037(3) 0.059(4) -0.009(3) -0.031(4) -0.027(3)
C6 0.123(6) 0.051(4) 0.090(5) -0.020(4) -0.059(5) -0.011(4)
C7 0.122(6) 0.039(3) 0.090(5) -0.014(4) -0.060(4) -0.010(4)
C8 0.113(5) 0.045(3) 0.051(3) -0.012(3) -0.019(3) -0.041(3)
C9 0.119(6) 0.051(5) 0.064(6) -0.019(4) -0.021(5) -0.038(5)
C10 0.121(6) 0.052(5) 0.058(5) -0.016(4) -0.017(5) -0.035(5)
C11 0.120(5) 0.050(3) 0.036(3) -0.006(3) -0.004(3) -0.056(4)
C12 0.118(6) 0.063(5) 0.065(5) -0.016(5) -0.014(5) -0.043(5)
C13 0.118(6) 0.058(5) 0.067(6) -0.020(5) -0.015(5) -0.039(5)
C14 0.125(7) 0.050(5) 0.029(4) 0.000 0.000 -0.061(5)
C15 0.120(6) 0.057(5) 0.142(7) 0.008(5) -0.021(5) 0.021(5)
C16 0.124(7) 0.066(5) 0.145(7) 0.009(6) -0.024(6) 0.018(6)
C17 0.125(8) 0.066(6) 0.151(9) 0.013(7) -0.022(7) 0.017(7)
C18 0.131(8) 0.069(6) 0.150(9) 0.012(7) -0.016(7) 0.023(7)
C19 0.133(6) 0.086(5) 0.146(7) 0.010(5) -0.016(6) 0.023(5)
C20 0.130(6) 0.086(5) 0.145(7) 0.011(5) -0.021(6) 0.022(5)
C21 0.128(6) 0.078(5) 0.147(7) 0.008(5) -0.028(5) 0.018(5)
C22 0.145(7) 0.103(6) 0.156(8) 0.015(6) -0.012(6) 0.029(6)
C23 0.172(9) 0.117(8) 0.170(9) 0.024(7) -0.004(8) 0.016(7)
C24 0.174(8) 0.130(7) 0.174(9) 0.020(6) -0.003(7) 0.023(7)
C25 0.174(10) 0.125(8) 0.186(10) 0.005(6) 0.003(7) 0.038(8)
C26 0.159(9) 0.129(9) 0.189(10) 0.000 0.000 0.054(7)
C27 0.150(8) 0.127(9) 0.173(9) 0.006(6) -0.009(7) 0.044(8)
C28 0.167(9) 0.100(6) 0.169(9) 0.003(6) -0.071(8) 0.009(7)
C29 0.142(7) 0.083(5) 0.156(8) 0.008(6) -0.048(6) 0.006(6)
C30 0.132(7) 0.079(5) 0.154(8) 0.006(6) -0.038(6) 0.012(6)
C31 0.130(6) 0.075(5) 0.150(7) 0.007(5) -0.030(5) 0.016(5)
C32 0.132(7) 0.080(5) 0.151(7) 0.008(6) -0.031(6) 0.018(6)
C33 0.144(9) 0.084(6) 0.157(9) 0.014(7) -0.044(8) 0.009(7)
C34 0.146(9) 0.086(7) 0.158(10) 0.016(7) -0.049(8) 0.003(7)
C35 0.130(6) 0.086(5) 0.146(7) 0.013(5) -0.023(6) 0.018(5)
C36 0.132(6) 0.094(5) 0.145(7) 0.014(5) -0.018(5) 0.017(5)
C37 0.133(6) 0.091(5) 0.152(7) 0.015(5) -0.018(6) 0.025(6)
C38 0.126(8) 0.086(7) 0.150(8) 0.022(7) -0.015(7) 0.031(7)
C39 0.127(9) 0.087(7) 0.149(10) 0.025(8) -0.012(8) 0.028(7)
C40 0.125(8) 0.086(7) 0.142(9) 0.019(7) -0.016(7) 0.023(7)
C41 0.127(11) 0.093(7) 0.154(10) 0.031(7) -0.008(9) 0.038(9)
C9A 0.122(6) 0.051(4) 0.062(5) -0.016(5) -0.024(5) -0.034(5)
C10A 0.124(6) 0.049(5) 0.060(5) -0.013(5) -0.019(5) -0.038(5)
C12A 0.119(6) 0.059(5) 0.059(5) -0.011(5) -0.021(5) -0.040(5)
C13A 0.118(6) 0.056(5) 0.063(5) -0.013(5) -0.024(5) -0.037(5)

loop_
_atom_type_symbol
_atom_type_description
_atom_type_scat_dispersion_real
_atom_type_scat_dispersion_imag
_atom_type_scat_source
C C 0.0181 0.0091 'International Tables Vol C Tables 4.2.6.8 and 6.1.1.4'
H H 0.0000 0.0000 'International Tables Vol C Tables 4.2.6.8 and 6.1.1.4'
O O 0.0492 0.0322 'International Tables Vol C Tables 4.2.6.8 and 6.1.1.4'
Zr Zr -0.1862 2.2449 'International Tables Vol C Tables 4.2.6.8 and 6.1.1.4'

loop_
_geom_angle_atom_site_label_1
_geom_angle_atom_site_label_2
_geom_angle_atom_site_label_3
_geom_angle
_geom_angle_site_symmetry_1
_geom_angle_site_symmetry_3
Zr2 Zr1 Zr2 60.63(3) 9 10
Zr2 Zr1 Zr2 91.12(2) 10 2
Zr2 Zr1 Zr2 60.66(2) 9 2
Zr2 Zr1 Zr2 91.12(2) 9 .
Zr2 Zr1 Zr2 60.63(3) 2 .
Zr2 Zr1 Zr2 60.66(2) 10 .
O1 Zr1 Zr2 111.94(12) . 10
O1 Zr1 Zr2 167.09(11) 4 .
O1 Zr1 Zr2 75.98(11) 10 10
O1 Zr1 Zr2 75.98(11) 4 9
O1 Zr1 Zr2 111.94(12) 10 .
O1 Zr1 Zr2 111.94(12) 4 2
O1 Zr1 Zr2 111.03(11) 4 10
O1 Zr1 Zr2 111.94(12) 11 9
O1 Zr1 Zr2 111.03(11) 11 .
O1 Zr1 Zr2 111.03(11) 10 9
O1 Zr1 Zr2 75.98(11) . .
O1 Zr1 Zr2 111.03(11) . 2
O1 Zr1 Zr2 167.09(11) . 9
O1 Zr1 Zr2 75.98(11) 11 2
O1 Zr1 Zr2 167.09(11) 10 2
O1 Zr1 Zr2 167.09(11) 11 10
O1 Zr1 O1 75.1(2) 4 11
O1 Zr1 O1 73.1(2) 11 .
O1 Zr1 O1 116.9(2) 4 .
O1 Zr1 O1 73.1(2) 4 10
O1 Zr1 O1 116.9(2) 11 10
O1 Zr1 O1 75.1(2) 10 .
O1 Zr1 O10 79.6(2) . .
O1 Zr1 O10 142.05(12) 11 .
O1 Zr1 O10 142.05(12) 4 .
O1 Zr1 O10 142.05(12) 10 11
O1 Zr1 O10 79.6(2) 10 .
O1 Zr1 O10 142.05(12) . 11
O1 Zr1 O10 79.6(2) 4 11
O1 Zr1 O10 79.6(2) 11 11
O1 Zr1 O11 143.22(12) 11 10
O1 Zr1 O11 143.22(12) 4 .
O1 Zr1 O11 79.4(2) . .
O1 Zr1 O11 79.4(2) 10 10
O1 Zr1 O11 143.22(12) 10 .
O1 Zr1 O11 143.22(12) . 10
O1 Zr1 O11 79.4(2) 4 10
O1 Zr1 O11 79.4(2) 11 .
O10 Zr1 Zr2 35.17(13) 11 9
O10 Zr1 Zr2 35.17(13) . 10
O10 Zr1 Zr2 90.3(2) 11 .
O10 Zr1 Zr2 90.3(2) . 9
O10 Zr1 Zr2 90.3(2) 11 10
O10 Zr1 Zr2 35.17(13) 11 2
O10 Zr1 Zr2 35.17(13) . .
O10 Zr1 Zr2 90.3(2) . 2
O10 Zr1 O10 109.0(5) 11 .
O10 Zr1 O11 69.97(19) . 10
O10 Zr1 O11 69.97(19) . .
O10 Zr1 O11 69.97(19) 11 .
O10 Zr1 O11 69.97(19) 11 10
O11 Zr1 Zr2 89.7(2) . 10
O11 Zr1 Zr2 34.83(13) 10 10
O11 Zr1 Zr2 89.7(2) 10 .
O11 Zr1 Zr2 89.7(2) . 9
O11 Zr1 Zr2 34.83(13) . .
O11 Zr1 Zr2 89.7(2) 10 2
O11 Zr1 Zr2 34.83(13) . 2
O11 Zr1 Zr2 34.83(13) 10 9
O11 Zr1 O11 107.7(5) . 10
Zr1 Zr2 Zr1 88.88(2) 9 .
Zr1 Zr2 Zr2 59.683(13) . 2
Zr1 Zr2 Zr2 59.669(12) . 10
Zr1 Zr2 Zr2 59.669(12) 9 10
Zr1 Zr2 Zr2 59.683(13) 9 2
Zr2 Zr2 Zr2 90.0 2 10
O2 Zr2 Zr1 71.75(12) 12 9
O2 Zr2 Zr1 160.62(12) . 9
O2 Zr2 Zr1 71.75(12) . .
O2 Zr2 Zr1 160.63(12) 12 .
O2 Zr2 Zr2 108.46(14) . 10
O2 Zr2 Zr2 107.91(15) . 2
O2 Zr2 Zr2 107.91(15) 12 2
O2 Zr2 Zr2 108.46(14) 12 10
O2 Zr2 O2 127.6(2) . 12
O8 Zr2 Zr1 118.94(15) . 9
O8 Zr2 Zr1 118.94(15) . .
O8 Zr2 Zr2 87.7(2) . 10
O8 Zr2 Zr2 177.7(2) . 2
O8 Zr2 O2 72.87(18) . 12
O8 Zr2 O2 72.87(18) . .
O8 Zr2 O9 94.9(4) . .
O9 Zr2 Zr1 118.82(15) . 9
O9 Zr2 Zr1 118.82(15) . .
O9 Zr2 Zr2 87.5(3) . 2
O9 Zr2 Zr2 177.4(3) . 10
O9 Zr2 O2 72.38(17) . .
O9 Zr2 O2 72.38(17) . 12
O10 Zr2 Zr1 88.4(2) . 9
O10 Zr2 Zr1 35.8(2) 3 9
O10 Zr2 Zr1 88.4(2) 3 .
O10 Zr2 Zr1 35.8(2) . .
O10 Zr2 Zr2 89.9(3) . 2
O10 Zr2 Zr2 34.03(17) . 10
O10 Zr2 Zr2 89.9(3) 3 2
O10 Zr2 Zr2 34.04(17) 3 10
O10 Zr2 O2 76.2(2) . .
O10 Zr2 O2 139.9(2) . 12
O10 Zr2 O2 139.9(2) 3 .
O10 Zr2 O2 76.2(2) 3 12
O10 Zr2 O8 88.2(4) 3 .
O10 Zr2 O8 88.2(4) . .
O10 Zr2 O9 145.87(16) . .
O10 Zr2 O9 145.87(16) 3 .
O10 Zr2 O10 68.1(3) . 3
O11 Zr2 Zr1 36.1(2) . .
O11 Zr2 Zr1 36.1(2) 2 9
O11 Zr2 Zr1 87.8(2) 2 .
O11 Zr2 Zr1 87.8(2) . 9
O11 Zr2 Zr2 89.8(3) . 10
O11 Zr2 Zr2 33.37(17) 2 2
O11 Zr2 Zr2 89.8(3) 2 10
O11 Zr2 Zr2 33.37(17) . 2
O11 Zr2 O2 138.7(2) . 12
O11 Zr2 O2 76.4(3) 2 12
O11 Zr2 O2 76.4(3) . .
O11 Zr2 O2 138.7(2) 2 .
O11 Zr2 O8 146.55(17) 2 .
O11 Zr2 O8 146.55(17) . .
O11 Zr2 O9 88.1(4) . .
O11 Zr2 O9 88.1(4) 2 .
O11 Zr2 O10 71.8(3) 2 3
O11 Zr2 O10 107.7(4) . 3
O11 Zr2 O10 107.7(4) 2 .
O11 Zr2 O10 71.8(3) . .
O11 Zr2 O11 66.7(4) 2 .
Zr4 Zr3 Zr4 60.96(7) 11_655 4_656
Zr4 Zr3 Zr4 91.21(8) 11_655 10_556
Zr4 Zr3 Zr4 60.44(7) . 11_655
Zr4 Zr3 Zr4 91.21(8) . 4_656
Zr4 Zr3 Zr4 60.96(7) . 10_556
Zr4 Zr3 Zr4 60.44(7) 10_556 4_656
O4 Zr3 Zr4 165.2(3) 10_556 11_655
O4 Zr3 Zr4 165.2(3) . 4_656
O4 Zr3 Zr4 108.4(3) 4_656 11_655
O4 Zr3 Zr4 165.2(3) 4_656 .
O4 Zr3 Zr4 108.4(3) 11_655 4_656
O4 Zr3 Zr4 108.4(3) . 10_556
O4 Zr3 Zr4 108.4(3) 10_556 .
O4 Zr3 Zr4 112.4(3) 4_656 10_556
O4 Zr3 Zr4 74.4(3) 4_656 4_656
O4 Zr3 Zr4 165.2(3) 11_655 10_556
O4 Zr3 Zr4 74.4(3) . .
O4 Zr3 Zr4 74.4(3) 10_556 10_556
O4 Zr3 Zr4 74.4(3) 11_655 11_655
O4 Zr3 Zr4 112.4(3) 11_655 .
O4 Zr3 Zr4 112.4(3) . 11_655
O4 Zr3 Zr4 112.4(3) 10_556 4_656
O4 Zr3 O4 120.2(6) . 4_656
O4 Zr3 O4 120.2(6) 11_655 10_556
O4 Zr3 O4 80.6(6) 4_656 10_556
O4 Zr3 O4 80.6(6) . 11_655
O4 Zr3 O4 70.5(6) . 10_556
O4 Zr3 O4 70.5(6) 4_656 11_655
O4 Zr3 O14 75.1(4) . .
O4 Zr3 O14 138.4(3) . 10_556
O4 Zr3 O14 138.4(3) 11_655 10_556
O4 Zr3 O14 138.4(3) 4_656 .
O4 Zr3 O14 75.1(4) 4_656 10_556
O4 Zr3 O14 75.1(4) 10_556 10_556
O4 Zr3 O14 75.1(4) 11_655 .
O4 Zr3 O14 138.4(3) 10_556 .
O14 Zr3 Zr4 95.6(4) 10_556 .
O14 Zr3 Zr4 95.6(4) . 10_556
O14 Zr3 Zr4 38.2(3) . .
O14 Zr3 Zr4 38.2(3) . 11_655
O14 Zr3 Zr4 95.6(4) 10_556 11_655
O14 Zr3 Zr4 38.2(3) 10_556 4_656
O14 Zr3 Zr4 95.6(4) . 4_656
O14 Zr3 Zr4 38.2(3) 10_556 10_556
O14 Zr3 O14 121.1(9) 10_556 .
O15 Zr3 Zr4 84.1(4) 11_655 10_556
O15 Zr3 Zr4 84.1(4) 11_655 .
O15 Zr3 Zr4 84.1(4) . 4_656
O15 Zr3 Zr4 84.1(4) . 11_655
O15 Zr3 Zr4 32.44(17) . 10_556
O15 Zr3 Zr4 32.44(17) . .
O15 Zr3 Zr4 32.44(17) 11_655 4_656
O15 Zr3 Zr4 32.44(17) 11_655 11_655
O15 Zr3 O4 144.5(3) . 11_655
O15 Zr3 O4 82.0(5) . .
O15 Zr3 O4 82.0(5) 11_655 11_655
O15 Zr3 O4 144.5(3) 11_655 .
O15 Zr3 O4 82.0(5) . 10_556
O15 Zr3 O4 144.5(3) 11_655 10_556
O15 Zr3 O4 82.0(5) 11_655 4_656
O15 Zr3 O4 144.5(3) . 4_656
O15 Zr3 O14 70.6(4) . .
O15 Zr3 O14 70.6(4) . 10_556
O15 Zr3 O14 70.6(4) 11_655 10_556
O15 Zr3 O14 70.6(4) 11_655 .
O15 Zr3 O15 94.8(10) 11_655 .
Zr3 Zr4 Zr4 59.78(3) . 11_655
Zr3 Zr4 Zr5 88.79(6) . .
Zr5 Zr4 Zr3 68.01(8) 9_656 .
Zr5 Zr4 Zr4 49.81(5) 9_656 11_655
Zr5 Zr4 Zr4 59.79(3) . 11_655
Zr5 Zr4 Zr5 20.79(9) 9_656 .
O3 Zr4 Zr3 72.6(4) . .
O3 Zr4 Zr4 110.8(3) . 11_655
O3 Zr4 Zr5 161.1(4) . .
O3 Zr4 Zr5 140.4(4) . 9_656
O5 Zr4 Zr3 163.2(4) . .
O5 Zr4 Zr4 106.3(5) . 11_655
O5 Zr4 Zr5 96.0(4) . 9_656
O5 Zr4 Zr5 75.3(4) . .
O5 Zr4 O3 123.5(5) . .
O5 Zr4 O7 72.4(8) . .
O5 Zr4 O12 69.4(7) . .
O5 Zr4 O14 133.7(7) . .
O5 Zr4 O15 145.3(6) . .
O5 Zr4 O16 80.6(6) . .
O5 Zr4 O17 76.8(5) . .
O7 Zr4 Zr3 120.4(6) . .
O7 Zr4 Zr4 174.7(6) . 11_655
O7 Zr4 Zr5 124.9(6) . 9_656
O7 Zr4 Zr5 115.1(6) . .
O7 Zr4 O3 73.7(6) . .
O7 Zr4 O17 77.1(8) . .
O12 Zr4 Zr3 115.7(5) . .
O12 Zr4 Zr4 85.6(5) . 11_655
O12 Zr4 Zr5 128.1(5) . 9_656
O12 Zr4 Zr5 119.9(4) . .
O12 Zr4 O3 72.7(6) . .
O12 Zr4 O7 98.6(9) . .
O12 Zr4 O14 78.5(8) . .
O12 Zr4 O17 145.5(5) . .
O14 Zr4 Zr3 40.6(6) . .
O14 Zr4 Zr4 37.1(3) . 11_655
O14 Zr4 Zr5 94.0(4) . .
O14 Zr4 Zr5 78.1(5) . 9_656
O14 Zr4 O3 74.1(5) . .
O14 Zr4 O7 146.9(6) . .
O14 Zr4 O17 123.2(7) . .
O15 Zr4 Zr3 32.6(4) . .
O15 Zr4 Zr4 83.6(5) . 11_655
O15 Zr4 Zr5 64.7(5) . 9_656
O15 Zr4 Zr5 82.0(5) . .
O15 Zr4 O3 80.5(6) . .
O15 Zr4 O7 94.5(8) . .
O15 Zr4 O12 145.3(6) . .
O15 Zr4 O14 73.1(7) . .
O15 Zr4 O16 94.1(8) . .
O15 Zr4 O17 68.9(5) . .
O16 Zr4 Zr3 83.0(5) . .
O16 Zr4 Zr4 31.8(4) . 11_655
O16 Zr4 Zr5 32.4(4) . .
O16 Zr4 Zr5 34.3(5) . 9_656
O16 Zr4 O3 142.4(5) . .
O16 Zr4 O7 143.9(6) . .
O16 Zr4 O12 93.9(7) . .
O16 Zr4 O14 68.9(5) . .
O16 Zr4 O17 73.5(7) . .
O17 Zr4 Zr3 94.9(4) . .
O17 Zr4 Zr4 97.6(5) . 11_655
O17 Zr4 Zr5 41.1(5) . .
O17 Zr4 Zr5 48.1(5) . 9_656
O17 Zr4 O3 135.3(5) . .
Zr5 Zr5 Zr4 113.61(7) 9_656 12
Zr5 Zr5 O15 144.3(4) 9_656 9_656
Zr5 Zr5 O15 144.3(4) 9_656 3_556
Zr5 Zr5 O16 48.3(5) 9_656 10_556
Zr5 Zr5 O16 90.9(6) 9_656 2_655
Zr5 Zr5 O16 90.9(6) 9_656 9_656
Zr5 Zr5 O16 48.3(5) 9_656 .
Zr5 Zr5 O17 82.9(4) 9_656 9_656
Zr5 Zr5 O17 61.9(4) 9_656 .
Zr5 Zr5 O17 61.9(4) 9_656 11_655
Zr5 Zr5 O17 82.9(4) 9_656 3_556
O15 Zr5 Zr4 92.9(3) 9_656 12
O15 Zr5 Zr4 45.43(16) 3_556 12
O15 Zr5 O15 71.4(7) 3_556 9_656
O16 Zr5 Zr4 49.0(3) 2_655 12
O16 Zr5 Zr4 130.1(3) 9_656 12
O16 Zr5 Zr4 138.77(12) 10_556 12
O16 Zr5 Zr4 77.3(4) . 12
O16 Zr5 O15 89.3(5) 2_655 3_556
O16 Zr5 O15 89.3(5) 9_656 3_556
O16 Zr5 O15 122.7(4) 10_556 3_556
O16 Zr5 O15 89.3(5) 2_655 9_656
O16 Zr5 O15 122.7(4) . 9_656
O16 Zr5 O15 122.7(4) . 3_556
O16 Zr5 O15 122.7(4) 10_556 9_656
O16 Zr5 O15 89.3(5) 9_656 9_656
O16 Zr5 O16 42.6(10) 9_656 10_556
O16 Zr5 O16 42.6(10) 2_655 .
O16 Zr5 O16 139.2(4) 2_655 10_556
O16 Zr5 O16 96.6(10) 10_556 .
O16 Zr5 O16 178.3(12) 2_655 9_656
O16 Zr5 O16 139.2(4) 9_656 .
O16 Zr5 O17 85.3(3) 10_556 3_556
O16 Zr5 O17 90.4(3) 9_656 .
O16 Zr5 O17 90.11(8) 9_656 9_656
O16 Zr5 O17 85.3(3) . 3_556
O16 Zr5 O17 71.7(3) . .
O16 Zr5 O17 85.3(3) 10_556 9_656
O16 Zr5 O17 90.11(7) 9_656 3_556
O16 Zr5 O17 90.4(3) 9_656 11_655
O16 Zr5 O17 71.8(3) 10_556 .
O16 Zr5 O17 71.8(3) 10_556 11_655
O16 Zr5 O17 90.11(8) 2_655 9_656
O16 Zr5 O17 71.8(3) . 11_655
O16 Zr5 O17 90.11(7) 2_655 3_556
O16 Zr5 O17 85.3(3) . 9_656
O16 Zr5 O17 90.4(3) 2_655 .
O16 Zr5 O17 90.4(3) 2_655 11_655
O17 Zr5 Zr4 53.8(2) 3_556 12
O17 Zr5 Zr4 67.6(3) . 12
O17 Zr5 Zr4 133.6(2) 9_656 12
O17 Zr5 Zr4 139.28(5) 11_655 12
O17 Zr5 O15 132.8(6) 3_556 9_656
O17 Zr5 O15 153.8(5) 11_655 3_556
O17 Zr5 O15 153.8(5) . 9_656
O17 Zr5 O15 61.4(6) 9_656 9_656
O17 Zr5 O15 82.4(5) 11_655 9_656
O17 Zr5 O15 132.8(6) 9_656 3_556
O17 Zr5 O15 61.4(6) 3_556 3_556
O17 Zr5 O15 82.4(5) . 3_556
O17 Zr5 O17 165.8(9) 9_656 3_556
O17 Zr5 O17 21.0(7) 9_656 11_655
O17 Zr5 O17 144.8(3) 3_556 11_655
O17 Zr5 O17 144.8(3) 9_656 .
O17 Zr5 O17 21.0(7) 3_556 .
O17 Zr5 O17 123.8(8) 11_655 .
C1 O1 Zr1 131.0(4) . .
C1 O2 Zr2 135.9(4) . .
C15 O3 Zr4 134.4(13) . .
C15 O4 Zr3 132.5(9) . .
Zr4 O5 Zr4 119.8(7) 12 .
C28 O5 C28 151.6(18) 12 .
C28 O6 O16 108.8(15) . .
Zr2 O10 Zr1 109.0(3) 10 .
Zr2 O10 Zr1 109.0(3) . .
Zr2 O10 Zr2 111.9(3) 10 .
Zr2 O11 Zr1 109.1(3) 2 .
Zr2 O11 Zr1 109.1(3) . .
Zr2 O11 Zr2 113.3(3) 2 .
Zr4 O14 Zr3 101.2(7) . .
Zr4 O14 Zr3 101.2(7) 11_655 .
Zr4 O14 Zr4 105.9(7) . 11_655
Zr3 O15 Zr5 96.9(7) . 9_656
Zr4 O15 Zr3 114.9(5) 10_556 .
Zr4 O15 Zr3 114.9(5) . .
Zr4 O15 Zr4 118.1(8) . 10_556
Zr4 O15 Zr5 69.9(5) 10_556 9_656
Zr4 O15 Zr5 69.9(5) . 9_656
Zr4 O16 Zr4 116.3(7) . 11_655
Zr4 O16 Zr5 115.1(5) 11_655 .
Zr4 O16 Zr5 115.1(5) . .
Zr5 O16 Zr4 96.7(7) 9_656 11_655
Zr5 O16 Zr4 96.7(7) 9_656 .
Zr5 O16 Zr5 40.8(4) 9_656 .
O6 O16 O6 114.6(19) . 11_655
O16 O16 Zr4 121.1(4) 2_655 .
O16 O16 Zr4 121.1(4) 2_655 11_655
O16 O16 Zr5 89.1(6) 2_655 9_656
O16 O16 Zr5 48.3(5) 2_655 .
O16 O16 O6 121.6(9) 2_655 11_655
O16 O16 O6 121.6(9) 2_655 .
Zr4 O17 Zr4 104.2(6) . 10_556
Zr4 O17 Zr5 99.6(6) . .
Zr4 O17 Zr5 99.6(6) 10_556 .
Zr5 O17 Zr4 78.2(5) 9_656 10_556
Zr5 O17 Zr4 78.2(5) 9_656 .
Zr5 O17 Zr5 35.2(3) 9_656 .
O17 O17 Zr4 126.9(3) 3_556 .
O17 O17 Zr4 126.9(3) 3_556 10_556
O17 O17 Zr5 97.1(4) 3_556 9_656
O17 O17 Zr5 61.9(4) 3_556 .
O1 C1 C2 114.6(5) . .
O2 C1 O1 125.4(6) . .
O2 C1 C2 119.7(6) . .
C3 C2 C1 123.8(7) . .
C3 C2 C7 116.5(7) . .
C7 C2 C1 119.7(7) . .
C2 C3 C4 120.9(9) . .
C5 C4 C3 122.6(8) . .
C4 C5 C8 120.5(8) . .
C6 C5 C4 116.2(7) . .
C6 C5 C8 123.3(8) . .
C5 C6 C7 123.6(9) . .
C6 C7 C2 120.1(8) . .
C9 C8 C5 121.6(7) . .
C13 C8 C5 118.4(7) . .
C13 C8 C9 120.0(5) . .
C9A C8 C5 121.6(6) . .
C9A C8 C13A 119.8(5) . .
C13A C8 C5 118.6(6) . .
C8 C9 C10 119.8(5) . .
C11 C10 C9 120.4(5) . .
C10 C11 C12 119.9(5) . .
C10 C11 C14 119.5(6) . .
C12 C11 C14 120.5(6) . .
C10A C11 C14 119.4(6) . .
C12A C11 C14 120.6(6) . .
C12A C11 C10A 120.0(5) . .
C13 C12 C11 119.8(5) . .
C8 C13 C12 120.1(5) . .
C11 C14 C11 113.7(8) 6 .
C14 C14 C11 123.2(4) 13_556 .
C14 C14 C11 123.2(4) 13_556 6
O3 C15 C16 118.6(15) . .
O4 C15 O3 121.3(15) . .
O4 C15 C16 117.2(13) . .
C17 C16 C15 119.9(13) . .
C21 C16 C15 119.8(13) . .
C21 C16 C17 120.0(5) . .
C18 C17 C16 120.1(5) . .
C17 C18 C19 119.8(5) . .
C18 C19 C22 116.4(14) . .
C20 C19 C18 120.2(5) . .
C20 C19 C22 123.3(14) . .
C19 C20 C21 119.9(5) . .
C16 C21 C20 120.0(5) . .
C23 C22 C19 113.0(15) . .
C27 C22 C19 127.0(15) . .
C27 C22 C23 120.0(5) . .
C24 C23 C22 119.9(5) . .
C23 C24 C25 120.1(5) . .
C24 C25 C27 126.6(10) . 6
C24 C25 C41 151.3(15) . 6
C26 C25 C24 119.7(5) . .
C26 C25 C27 49.0(6) . 6
C26 C25 C41 88.3(14) . 6
C41 C25 C27 75.6(12) 6 6
C25 C26 C25 136.9(16) 6 .
C25 C26 C27 120.9(5) 6 6
C25 C26 C27 83.3(11) 6 .
C25 C26 C27 83.3(11) . 6
C25 C26 C27 120.9(5) . .
C25 C26 C41 48.8(8) 6 .
C25 C26 C41 101.5(11) 6 6
C25 C26 C41 101.5(11) . .
C25 C26 C41 48.8(8) . 6
C27 C26 C27 114.7(15) . 6
C27 C26 C41 168.2(10) 6 .
C27 C26 C41 72.3(8) . .
C27 C26 C41 168.2(10) . 6
C27 C26 C41 72.3(8) 6 6
C41 C26 C41 102.6(12) . 6
C22 C27 C25 147.0(10) . 6
C22 C27 C26 119.4(5) . .
C26 C27 C25 47.7(6) . 6
O5 C28 O6 115.8(17) . .
O5 C28 C29 129.8(15) . .
O6 C28 C29 114.0(15) . .
C30 C29 C28 126.1(14) . .
C30 C29 C34 119.3(5) . .
C34 C29 C28 114.6(14) . .
C31 C30 C29 120.4(5) . .
C30 C31 C32 120.1(5) . .
C31 C32 C35 121.0(15) . .
C33 C32 C31 119.9(5) . .
C33 C32 C35 119.0(15) . .
C32 C33 C34 120.0(5) . .
C33 C34 C29 120.3(5) . .
C36 C35 C32 119.9(15) . .
C40 C35 C32 120.3(15) . .
C40 C35 C36 119.8(5) . .
C37 C36 C35 119.9(5) . .
C36 C37 C38 120.4(5) . .
C37 C38 C39 119.7(5) . .
C37 C38 C41 118.1(17) . .
C39 C38 C41 122.2(17) . .
C40 C39 C38 120.0(5) . .
C39 C40 C35 120.2(5) . .
C25 C41 C26 43.0(7) 6 .
C25 C41 C41 119.9(11) 6 10
C38 C41 C41 120.0(11) . 10
C41 C41 C26 128.7(6) 10 .
C8 C9A C10A 120.0(5) . .
C11 C10A C9A 120.0(5) . .
C11 C12A C13A 120.1(5) . .
C8 C13A C12A 120.0(5) . .

loop_
_geom_bond_atom_site_label_1
_geom_bond_atom_site_label_2
_geom_bond_distance
_geom_bond_site_symmetry_2
Zr1 Zr2 3.4997(7) 9
Zr1 Zr2 3.4998(7) .
Zr1 Zr2 3.4997(7) 10
Zr1 Zr2 3.4997(7) 2
Zr1 O1 2.164(4) 4
Zr1 O1 2.164(4) 10
Zr1 O1 2.164(4) 11
Zr1 O1 2.164(4) .
Zr1 O10 2.165(8) 11
Zr1 O10 2.165(8) .
Zr1 O11 2.181(8) 10
Zr1 O11 2.181(8) .
Zr2 Zr1 3.4998(7) 9
Zr2 Zr2 3.5347(13) 10
Zr2 Zr2 3.5331(15) 2
Zr2 O2 2.252(4) .
Zr2 O2 2.252(4) 12
Zr2 O8 2.201(8) .
Zr2 O9 2.204(7) .
Zr2 O10 2.133(4) .
Zr2 O10 2.133(4) 3
Zr2 O11 2.115(4) .
Zr2 O11 2.115(4) 2
Zr3 Zr4 3.492(2) .
Zr3 Zr4 3.492(2) 10_556
Zr3 Zr4 3.492(2) 11_655
Zr3 Zr4 3.492(2) 4_656
Zr3 O4 2.253(12) 11_655
Zr3 O4 2.253(12) 4_656
Zr3 O4 2.253(12) 10_556
Zr3 O4 2.253(12) .
Zr3 O14 2.31(2) 10_556
Zr3 O14 2.31(2) .
Zr3 O15 2.077(17) 11_655
Zr3 O15 2.077(17) .
Zr4 Zr4 3.515(4) 11_655
Zr4 Zr5 3.493(3) .
Zr4 Zr5 2.723(2) 9_656
Zr4 O3 2.257(16) .
Zr4 O5 2.042(8) .
Zr4 O7 2.221(17) .
Zr4 O12 2.172(16) .
Zr4 O14 2.202(10) .
Zr4 O15 2.066(8) .
Zr4 O16 2.069(8) .
Zr4 O17 2.245(9) .
Zr5 Zr4 2.723(2) 12
Zr5 Zr5 1.353(6) 9_656
Zr5 O15 2.621(18) 3_556
Zr5 O15 2.621(18) 9_656
Zr5 O16 1.546(19) 9_656
Zr5 O16 2.070(16) 10_556
Zr5 O16 2.070(16) .
Zr5 O16 1.546(19) 2_655
Zr5 O17 2.328(19) .
Zr5 O17 2.070(19) 3_556
Zr5 O17 2.328(19) 11_655
Zr5 O17 2.070(19) 9_656
O1 C1 1.334(7) .
O2 C1 1.220(7) .
O3 C15 1.279(10) .
O4 C15 1.254(10) .
O5 Zr4 2.042(8) 12
O5 C28 1.303(9) 12
O5 C28 1.303(9) .
O6 O16 1.61(2) .
O6 C28 1.333(10) .
O10 Zr2 2.133(4) 10
O11 Zr2 2.115(4) 2
O14 Zr4 2.202(10) 11_655
O15 Zr4 2.066(8) 10_556
O15 Zr5 2.621(18) 9_656
O16 Zr4 2.069(8) 11_655
O16 Zr5 1.546(19) 9_656
O16 O6 1.61(2) 11_655
O16 O16 1.40(3) 2_655
O17 Zr4 2.245(9) 10_556
O17 Zr5 2.070(19) 9_656
O17 O17 0.84(3) 3_556
C1 C2 1.493(9) .
C2 C3 1.363(11) .
C2 C7 1.376(11) .
C3 C4 1.365(11) .
C4 C5 1.338(12) .
C5 C6 1.334(12) .
C5 C8 1.516(8) .
C6 C7 1.356(11) .
C8 C9 1.393(8) .
C8 C13 1.389(8) .
C8 C9A 1.390(7) .
C8 C13A 1.392(8) .
C9 C10 1.394(8) .
C10 C11 1.382(8) .
C11 C12 1.397(8) .
C11 C14 1.501(7) .
C11 C10A 1.388(8) .
C11 C12A 1.388(8) .
C12 C13 1.392(8) .
C14 C11 1.501(7) 6
C14 C14 1.336(19) 13_556
C15 C16 1.489(9) .
C16 C17 1.394(8) .
C16 C21 1.388(8) .
C17 C18 1.388(8) .
C18 C19 1.396(8) .
C19 C20 1.387(8) .
C19 C22 1.497(9) .
C20 C21 1.396(8) .
C22 C23 1.402(8) .
C22 C27 1.385(8) .
C23 C24 1.388(8) .
C24 C25 1.396(8) .
C25 C26 1.373(7) .
C25 C27 1.84(2) 6
C25 C41 1.515(10) 6
C26 C25 1.373(7) 6
C26 C27 1.402(7) 6
C26 C27 1.402(7) .
C26 C41 2.01(3) 6
C26 C41 2.01(3) .
C27 C25 1.84(2) 6
C28 C29 1.533(9) .
C29 C30 1.390(8) .
C29 C34 1.399(8) .
C30 C31 1.390(8) .
C31 C32 1.393(8) .
C32 C33 1.388(8) .
C32 C35 1.506(9) .
C33 C34 1.393(8) .
C35 C36 1.395(8) .
C35 C40 1.391(8) .
C36 C37 1.388(8) .
C37 C38 1.389(8) .
C38 C39 1.396(8) .
C38 C41 1.510(10) .
C39 C40 1.389(8) .
C41 C25 1.515(10) 6
C41 C41 1.63(4) 10
C9A C10A 1.394(8) .
C12A C13A 1.392(8) .

loop_
_platon_squeeze_void_nr
_platon_squeeze_void_average_x
_platon_squeeze_void_average_y
_platon_squeeze_void_average_z
_platon_squeeze_void_volume
_platon_squeeze_void_count_electrons
_platon_squeeze_void_content
1 0.273 -0.004 -0.057 8515 2025 ' '
